data_1572762
loop_
_publ_author_name
'Kelderman, Cormac A. A.'
'Glaser, Owen M.'
'Whetter, Jennifer N.'
'Aluicio-Sarduy, Eduardo'
'Mixdorf, Jason C.'
'Sanders, Kyana M.'
'Guzei, Ilia A.'
'Barnhart, Todd E.'
'Engle, Jonathan W.'
'Boros, Eszter'

_publ_section_title
;
 Charting the coordinative landscape of the
 <sup>18</sup>F-Sc/<sup>44</sup>Sc/<sup>177</sup>Lu triad with the
 tri-aza-cyclononane (tacn) scaffold.
;
_journal_issue 43
_journal_name_full 'Chemical science'
_journal_page_first 17927
_journal_page_last 17936
_journal_paper_doi 10.1039/d4sc04735d
_journal_volume 15
_journal_year 2024
_chemical_absolute_configuration ad
_chemical_formula_moiety 'C27 H27 N6 O6 Sc, 2.909(H2 O), 0.091(O)'
_chemical_formula_sum 'C27 H32.82 N6 O9 Sc'
_chemical_formula_weight 630.37
_space_group_crystal_system monoclinic
_space_group_IT_number 7
_space_group_name_Hall 'P -2yac'
_space_group_name_H-M_alt 'P 1 n 1'
_atom_sites_solution_hydrogens mixed
_atom_sites_solution_primary dual
_audit_creation_date 2023-09-15
_audit_creation_method
;
Olex2 1.5
(compiled 2023.08.24 svn.re1ec1418 for OlexSys, GUI svn.r6817)
;
_audit_update_record
;
2024-07-09 deposited with the CCDC.	2024-09-27 downloaded from the CCDC.
;
_cell_angle_alpha 90
_cell_angle_beta 98.998(8)
_cell_angle_gamma 90
_cell_formula_units_Z 2
_cell_length_a 7.9195(6)
_cell_length_b 11.7007(11)
_cell_length_c 14.6519(15)
_cell_measurement_reflns_used 9895
_cell_measurement_temperature 100.00
_cell_measurement_theta_max 77.318
_cell_measurement_theta_min 3.778
_cell_volume 1341.0(2)
_computing_cell_refinement 'SAINT+ V8.40b (Bruker AXS Inc., 2020)'
_computing_data_collection 'APEX3 Ver. 2019.11-0. (Bruker-AXS, 2019)'
_computing_data_reduction 'SAINT+ Ver. 2019.1-0. (Bruker-AXS, 2019)'
_computing_molecular_graphics 'Olex2 1.5 (Dolomanov et al., 2009)'
_computing_publication_material 'Olex2 1.5 (Dolomanov et al., 2009)'
_computing_structure_refinement 'SHELXL 2019/2 (Sheldrick, 2015)'
_computing_structure_solution 'XT  (Sheldrick, 2015)'
_diffrn_ambient_temperature 100.00
_diffrn_detector '100 \\times 140 mm^2^ CMOS sensor'
_diffrn_detector_area_resol_mean 7.41
_diffrn_detector_type 'Bruker PHOTON III'
_diffrn_measured_fraction_theta_full 1.000
_diffrn_measured_fraction_theta_max 0.997
_diffrn_measurement_device '\k-geometry four-circle diffractometer'
_diffrn_measurement_device_type 'Bruker D8 VENTURE'
_diffrn_measurement_method '\w and \f scans'
_diffrn_radiation_collimation 'focusing mirror'
_diffrn_radiation_detector 'Bruker PHOTON III'
_diffrn_radiation_monochromator 'multilayer mirror'
_diffrn_radiation_probe x-ray
_diffrn_radiation_type 'Cu K\a'
_diffrn_radiation_wavelength 1.54178
_diffrn_radiation_xray_symbol K-L~3~
_diffrn_reflns_av_R_equivalents 0.0653
_diffrn_reflns_av_unetI/netI 0.0412
_diffrn_reflns_Laue_measured_fraction_full 1.000
_diffrn_reflns_Laue_measured_fraction_max 0.997
_diffrn_reflns_limit_h_max 10
_diffrn_reflns_limit_h_min -9
_diffrn_reflns_limit_k_max 14
_diffrn_reflns_limit_k_min -14
_diffrn_reflns_limit_l_max 17
_diffrn_reflns_limit_l_min -18
_diffrn_reflns_number 33522
_diffrn_reflns_point_group_measured_fraction_full 0.977
_diffrn_reflns_point_group_measured_fraction_max 0.949
_diffrn_reflns_theta_full 67.679
_diffrn_reflns_theta_max 77.481
_diffrn_reflns_theta_min 3.778
_diffrn_source 'microfocus sealed X-ray tube'
_diffrn_source_current 1.1
_diffrn_source_power 0.05500000000000001
_diffrn_source_type 'Incoatec I\mS 3.0'
_diffrn_source_voltage 50.0
_exptl_absorpt_coefficient_mu 2.942
_exptl_absorpt_correction_T_max 0.7541
_exptl_absorpt_correction_T_min 0.6732
_exptl_absorpt_correction_type multi-scan
_exptl_absorpt_process_details
;
SADABS-2016/2 (Bruker,2016/2) was used for absorption correction.
wR2(int) was 0.0861 before and 0.0715 after correction.
The Ratio of minimum to maximum transmission is 0.8927.
The \l/2 correction factor is Not present.
;
_exptl_crystal_colour colourless
_exptl_crystal_colour_primary colourless
_exptl_crystal_density_diffrn 1.561
_exptl_crystal_density_method 'not measured'
_exptl_crystal_description block
_exptl_crystal_F_000 660
_exptl_crystal_size_max 0.023
_exptl_crystal_size_mid 0.018
_exptl_crystal_size_min 0.018
_refine_diff_density_max 0.260
_refine_diff_density_min -0.462
_refine_diff_density_rms 0.050
_refine_ls_abs_structure_details
;
 Classical Flack method preferred over Parsons because s.u. lower.
;
_refine_ls_abs_structure_Flack -0.009(9)
_refine_ls_extinction_method none
_refine_ls_goodness_of_fit_ref 1.063
_refine_ls_hydrogen_treatment constr
_refine_ls_matrix_type full
_refine_ls_number_parameters 401
_refine_ls_number_reflns 5395
_refine_ls_number_restraints 2
_refine_ls_restrained_S_all 1.063
_refine_ls_R_factor_all 0.0473
_refine_ls_R_factor_gt 0.0441
_refine_ls_shift/su_max 0.000
_refine_ls_shift/su_mean 0.000
_refine_ls_structure_factor_coef Fsqd
_refine_ls_weighting_details 'w=1/[\s^2^(Fo^2^)+(0.0818P)^2^] where P=(Fo^2^+2Fc^2^)/3'
_refine_ls_weighting_scheme calc
_refine_ls_wR_factor_gt 0.1105
_refine_ls_wR_factor_ref 0.1130
_reflns_Friedel_coverage 0.899
_reflns_Friedel_fraction_full 0.954
_reflns_Friedel_fraction_max 0.901
_reflns_number_gt 5023
_reflns_number_total 5395
_reflns_threshold_expression 'I > 2\s(I)'
_cod_data_source_file d4sc04735d2.cif
_cod_data_source_block boros05
_cod_depositor_comments 'Adding full bibliography for 1572762.cif.'
_cod_database_code 1572762
_shelx_shelxl_version_number 2019/2
_shelx_space_group_comment
;
The symmetry employed for this shelxl refinement is uniquely defined
by the following loop, which should always be used as a source of
symmetry information in preference to the above space-group names.
They are only intended as comments.
;
_shelx_estimated_absorpt_t_max 0.949
_shelx_estimated_absorpt_t_min 0.935
_olex2_refinement_description
;
1. Fixed Uiso
 At 1.2 times of:
  All C(H) groups, All C(H,H) groups
 At 1.5 times of:
  All O(H,H) groups
2. Others
 Sof(O3A)=1-FVAR(1)
 Sof(O3)=Sof(H3C)=Sof(H3D)=FVAR(1)
 Fixed Uiso: O3A(0.036)
3.a Free rotating group:
 O1(H1A,H1B), O2(H2C,H2D), O3(H3C,H3D)
3.b Secondary CH2 refined with riding coordinates:
 C2(H2A,H2B), C3(H3A,H3B), C5(H5A,H5B), C6(H6A,H6B), C8(H8A,H8B), C9(H9A,H9B),
 C11(H11A,H11B), C21(H21A,H21B), C31(H31A,H31B)
3.c Aromatic/amide H refined with riding coordinates:
 C13(H13), C14(H14), C15(H15), C23(H23), C24(H24), C25(H25), C33(H33),
 C34(H34), C35(H35)
;
_olex2_submission_special_instructions 'No special instructions were received'

loop_
_space_group_symop_operation_xyz
'x, y, z'
'x+1/2, -y, z+1/2'

loop_
_atom_site_label
_atom_site_type_symbol
_atom_site_fract_x
_atom_site_fract_y
_atom_site_fract_z
_atom_site_U_iso_or_equiv
_atom_site_adp_type
_atom_site_occupancy
_atom_site_site_symmetry_order
_atom_site_calc_flag
_atom_site_refinement_flags_posn
_atom_site_refinement_flags_adp
_atom_site_refinement_flags_occupancy
_atom_site_disorder_assembly
_atom_site_disorder_group
Sc1 Sc 0.54748(7) 0.72296(5) 0.60130(5) 0.01591(16) Uani 1 1 d . . . . .
O11 O 0.3892(4) 0.8777(2) 0.57793(19) 0.0212(5) Uani 1 1 d . . . . .
O12 O 0.2806(4) 1.0414(3) 0.6228(2) 0.0273(6) Uani 1 1 d . . . . .
O21 O 0.3140(4) 0.6413(2) 0.5225(2) 0.0212(5) Uani 1 1 d . . . . .
O22 O 0.1844(4) 0.5619(3) 0.3906(2) 0.0292(6) Uani 1 1 d . . . . .
O31 O 0.4023(4) 0.7000(2) 0.7150(2) 0.0229(6) Uani 1 1 d . . . . .
O32 O 0.2845(4) 0.5991(3) 0.81753(19) 0.0240(6) Uani 1 1 d . . . . .
N1 N 0.8313(4) 0.6977(3) 0.7095(2) 0.0206(7) Uani 1 1 d . . . . .
N4 N 0.7939(4) 0.8204(3) 0.5385(2) 0.0192(6) Uani 1 1 d . . . . .
N7 N 0.7464(4) 0.5771(3) 0.5394(2) 0.0224(7) Uani 1 1 d . . . . .
N11 N 0.6139(4) 0.8632(3) 0.7244(2) 0.0188(6) Uani 1 1 d . . . . .
N21 N 0.4968(4) 0.7738(3) 0.4405(2) 0.0197(6) Uani 1 1 d . . . . .
N31 N 0.5089(4) 0.5223(3) 0.6385(2) 0.0181(6) Uani 1 1 d . . . . .
C2 C 0.9734(5) 0.7752(3) 0.6878(3) 0.0240(8) Uani 1 1 d . . . . .
H2A H 1.060231 0.728221 0.663454 0.029 Uiso 1 1 calc R U . . .
H2B H 1.029319 0.811459 0.745790 0.029 Uiso 1 1 calc R U . . .
C3 C 0.9119(5) 0.8686(3) 0.6179(3) 0.0224(8) Uani 1 1 d . . . . .
H3A H 0.852316 0.928843 0.648061 0.027 Uiso 1 1 calc R U . . .
H3B H 1.011389 0.903889 0.595488 0.027 Uiso 1 1 calc R U . . .
C5 C 0.8941(6) 0.7428(4) 0.4849(3) 0.0250(8) Uani 1 1 d . . . . .
H5A H 1.007878 0.729209 0.521989 0.030 Uiso 1 1 calc R U . . .
H5B H 0.912205 0.782463 0.427478 0.030 Uiso 1 1 calc R U . . .
C6 C 0.8104(6) 0.6282(4) 0.4591(3) 0.0255(8) Uani 1 1 d . . . . .
H6A H 0.714287 0.638610 0.407866 0.031 Uiso 1 1 calc R U . . .
H6B H 0.894524 0.576073 0.437717 0.031 Uiso 1 1 calc R U . . .
C8 C 0.8975(5) 0.5391(4) 0.6105(3) 0.0251(8) Uani 1 1 d . . . . .
H8A H 0.906325 0.454733 0.608827 0.030 Uiso 1 1 calc R U . . .
H8B H 1.003948 0.571100 0.593320 0.030 Uiso 1 1 calc R U . . .
C9 C 0.8828(5) 0.5762(3) 0.7080(3) 0.0211(8) Uani 1 1 d . . . . .
H9A H 0.797106 0.528111 0.732285 0.025 Uiso 1 1 calc R U . . .
H9B H 0.994216 0.565518 0.748334 0.025 Uiso 1 1 calc R U . . .
C11 C 0.8018(5) 0.7248(3) 0.8043(3) 0.0215(8) Uani 1 1 d . . . . .
H11A H 0.911791 0.725566 0.846968 0.026 Uiso 1 1 calc R U . . .
H11B H 0.726963 0.666216 0.825893 0.026 Uiso 1 1 calc R U . . .
C12 C 0.7183(5) 0.8402(4) 0.8028(3) 0.0214(8) Uani 1 1 d . . . . .
C13 C 0.7404(5) 0.9161(4) 0.8774(3) 0.0237(8) Uani 1 1 d . . . . .
H13 H 0.818716 0.899489 0.931761 0.028 Uiso 1 1 calc R U . . .
C14 C 0.6451(6) 1.0166(4) 0.8703(3) 0.0255(8) Uani 1 1 d . . . . .
H14 H 0.660062 1.071022 0.918998 0.031 Uiso 1 1 calc R U . . .
C15 C 0.5274(5) 1.0363(3) 0.7905(3) 0.0226(8) Uani 1 1 d . . . . .
H15 H 0.457254 1.102531 0.784910 0.027 Uiso 1 1 calc R U . . .
C16 C 0.5154(5) 0.9569(3) 0.7198(3) 0.0195(7) Uani 1 1 d . . . . .
C17 C 0.3851(5) 0.9606(3) 0.6329(3) 0.0194(7) Uani 1 1 d . . . . .
C21 C 0.7164(5) 0.9122(3) 0.4767(3) 0.0207(7) Uani 1 1 d . . . . .
H21A H 0.804688 0.950253 0.446449 0.025 Uiso 1 1 calc R U . . .
H21B H 0.662922 0.970200 0.512276 0.025 Uiso 1 1 calc R U . . .
C22 C 0.5842(5) 0.8576(3) 0.4058(3) 0.0208(8) Uani 1 1 d . . . . .
C23 C 0.5537(6) 0.8847(4) 0.3120(3) 0.0276(9) Uani 1 1 d . . . . .
H23 H 0.615307 0.944723 0.288524 0.033 Uiso 1 1 calc R U . . .
C24 C 0.4325(6) 0.8229(4) 0.2534(3) 0.0286(9) Uani 1 1 d . . . . .
H24 H 0.412972 0.838454 0.188975 0.034 Uiso 1 1 calc R U . . .
C25 C 0.3395(6) 0.7378(4) 0.2901(3) 0.0261(8) Uani 1 1 d . . . . .
H25 H 0.254240 0.695130 0.251639 0.031 Uiso 1 1 calc R U . . .
C26 C 0.3754(5) 0.7174(3) 0.3845(3) 0.0206(8) Uani 1 1 d . . . . .
C27 C 0.2822(5) 0.6320(3) 0.4353(3) 0.0214(8) Uani 1 1 d . . . . .
C31 C 0.6433(6) 0.4751(4) 0.5086(3) 0.0255(8) Uani 1 1 d . . . . .
H31A H 0.719326 0.412491 0.494592 0.031 Uiso 1 1 calc R U . . .
H31B H 0.563202 0.493075 0.451573 0.031 Uiso 1 1 calc R U . . .
C32 C 0.5438(6) 0.4372(4) 0.5834(3) 0.0224(8) Uani 1 1 d . . . . .
C33 C 0.4800(6) 0.3273(4) 0.5895(3) 0.0249(8) Uani 1 1 d . . . . .
H33 H 0.509152 0.268098 0.550464 0.030 Uiso 1 1 calc R U . . .
C34 C 0.3725(6) 0.3059(4) 0.6540(3) 0.0271(9) Uani 1 1 d . . . . .
H34 H 0.326578 0.231759 0.659726 0.033 Uiso 1 1 calc R U . . .
C35 C 0.3335(5) 0.3947(4) 0.7100(3) 0.0235(8) Uani 1 1 d . . . . .
H35 H 0.259797 0.382694 0.754411 0.028 Uiso 1 1 calc R U . . .
C36 C 0.4041(5) 0.5011(3) 0.6996(3) 0.0191(7) Uani 1 1 d . . . . .
C37 C 0.3600(5) 0.6070(3) 0.7490(3) 0.0192(7) Uani 1 1 d . . . . .
O1 O 0.9899(4) 0.1566(3) 0.5388(2) 0.0306(7) Uani 1 1 d G . . . .
H1A H 1.025034 0.222918 0.522525 0.046 Uiso 1 1 d G U . . .
H1B H 1.083155 0.117877 0.556072 0.046 Uiso 1 1 d G U . . .
O2 O 0.0594(4) 0.3647(3) 0.4655(2) 0.0323(7) Uani 1 1 d G . . A 1
H2C H 0.108525 0.429504 0.456987 0.048 Uiso 1 1 d G U . A 1
H2D H -0.027103 0.361241 0.421020 0.048 Uiso 1 1 d G U . A 1
O3 O 0.6952(5) 0.1855(3) 0.4070(3) 0.0356(11) Uani 0.909(9) 1 d G . P B 1
H3C H 0.783539 0.168431 0.447857 0.053 Uiso 0.909(9) 1 d G U P B 1
H3D H 0.724839 0.247450 0.380807 0.053 Uiso 0.909(9) 1 d G U P B 1
O3A O 0.773(6) 0.148(4) 0.369(3) 0.036 Uiso 0.091(9) 1 d . U P B 2

loop_
_atom_site_aniso_label
_atom_site_aniso_U_11
_atom_site_aniso_U_22
_atom_site_aniso_U_33
_atom_site_aniso_U_23
_atom_site_aniso_U_13
_atom_site_aniso_U_12
Sc1 0.0145(3) 0.0149(3) 0.0180(3) 0.0004(2) 0.0018(2) 0.0002(3)
O11 0.0213(14) 0.0198(13) 0.0214(12) -0.0004(10) -0.0001(11) 0.0026(10)
O12 0.0245(14) 0.0203(13) 0.0342(15) -0.0021(11) -0.0049(12) 0.0052(11)
O21 0.0189(13) 0.0215(13) 0.0219(12) 0.0022(10) -0.0005(10) -0.0025(11)
O22 0.0251(15) 0.0298(16) 0.0307(14) -0.0067(12) -0.0014(12) -0.0073(12)
O31 0.0223(14) 0.0218(13) 0.0259(14) -0.0023(11) 0.0079(11) -0.0021(11)
O32 0.0222(14) 0.0309(14) 0.0195(13) 0.0012(11) 0.0053(11) -0.0017(11)
N1 0.0197(17) 0.0209(16) 0.0210(15) 0.0020(12) 0.0025(12) -0.0023(12)
N4 0.0194(16) 0.0171(15) 0.0206(14) 0.0016(12) 0.0016(12) -0.0004(12)
N7 0.0217(17) 0.0237(16) 0.0221(15) -0.0012(13) 0.0040(13) 0.0003(13)
N11 0.0174(15) 0.0195(15) 0.0190(14) 0.0017(12) 0.0016(12) -0.0003(12)
N21 0.0189(16) 0.0182(15) 0.0216(15) -0.0007(12) 0.0016(13) 0.0021(12)
N31 0.0162(15) 0.0206(15) 0.0161(13) -0.0003(11) -0.0015(11) -0.0006(12)
C2 0.0196(19) 0.025(2) 0.0266(19) 0.0025(15) 0.0009(15) -0.0032(15)
C3 0.0198(18) 0.0226(19) 0.0247(17) -0.0017(15) 0.0035(15) -0.0034(14)
C5 0.027(2) 0.0257(19) 0.0232(18) 0.0023(15) 0.0055(16) 0.0051(16)
C6 0.028(2) 0.027(2) 0.0221(18) 0.0004(15) 0.0064(16) 0.0031(17)
C8 0.023(2) 0.027(2) 0.0248(18) 0.0023(15) 0.0029(16) -0.0006(15)
C9 0.0183(19) 0.0211(18) 0.0231(18) 0.0038(14) 0.0002(14) 0.0011(14)
C11 0.0182(19) 0.0224(19) 0.0228(18) 0.0039(14) -0.0002(15) 0.0005(14)
C12 0.0185(18) 0.0242(19) 0.0215(17) 0.0023(14) 0.0035(15) -0.0010(15)
C13 0.023(2) 0.027(2) 0.0207(17) 0.0017(15) 0.0010(15) -0.0018(15)
C14 0.027(2) 0.0254(19) 0.0242(18) -0.0029(15) 0.0031(16) -0.0037(16)
C15 0.0241(19) 0.0182(17) 0.0254(18) -0.0006(14) 0.0038(15) 0.0005(14)
C16 0.0162(17) 0.0199(17) 0.0219(17) 0.0021(14) 0.0017(14) -0.0018(14)
C17 0.0189(18) 0.0155(17) 0.0230(17) 0.0004(14) 0.0012(14) 0.0007(14)
C21 0.0197(18) 0.0182(17) 0.0247(18) 0.0024(14) 0.0048(15) -0.0013(14)
C22 0.0194(19) 0.0204(17) 0.0231(18) 0.0038(14) 0.0050(15) 0.0036(14)
C23 0.030(2) 0.031(2) 0.0218(19) 0.0055(16) 0.0040(17) 0.0013(17)
C24 0.029(2) 0.037(2) 0.0185(17) 0.0031(16) 0.0018(16) 0.0060(18)
C25 0.026(2) 0.030(2) 0.0209(18) -0.0037(15) 0.0001(16) 0.0030(16)
C26 0.0186(19) 0.0199(18) 0.0225(18) -0.0015(14) 0.0004(15) 0.0050(14)
C27 0.0158(17) 0.0210(19) 0.0261(18) -0.0020(15) -0.0006(14) 0.0035(14)
C31 0.026(2) 0.028(2) 0.0230(18) -0.0024(15) 0.0041(16) 0.0005(16)
C32 0.0200(17) 0.0258(19) 0.0207(18) -0.0025(14) 0.0010(15) -0.0002(16)
C33 0.0252(19) 0.0220(19) 0.0252(18) -0.0039(15) -0.0034(16) -0.0002(16)
C34 0.032(2) 0.0225(19) 0.0237(18) 0.0064(15) -0.0069(16) -0.0055(16)
C35 0.022(2) 0.0240(19) 0.0230(17) 0.0042(14) 0.0002(15) -0.0030(15)
C36 0.0163(17) 0.0232(18) 0.0163(16) 0.0024(14) -0.0019(13) -0.0026(14)
C37 0.0135(17) 0.0230(17) 0.0203(16) -0.0012(14) 0.0007(14) -0.0008(14)
O1 0.0265(16) 0.0350(17) 0.0287(14) 0.0059(12) -0.0007(12) 0.0042(13)
O2 0.0310(17) 0.0322(16) 0.0315(16) 0.0024(13) -0.0016(13) -0.0003(13)
O3 0.027(2) 0.036(2) 0.038(2) 0.0125(16) -0.0096(16) -0.0067(16)

loop_
_atom_type_symbol
_atom_type_description
_atom_type_scat_dispersion_real
_atom_type_scat_dispersion_imag
_atom_type_scat_source
C C 0.0181 0.0091 'International Tables Vol C Tables 4.2.6.8 and 6.1.1.4'
H H 0.0000 0.0000 'International Tables Vol C Tables 4.2.6.8 and 6.1.1.4'
N N 0.0311 0.0180 'International Tables Vol C Tables 4.2.6.8 and 6.1.1.4'
O O 0.0492 0.0322 'International Tables Vol C Tables 4.2.6.8 and 6.1.1.4'
Sc Sc 0.3119 1.5331 'International Tables Vol C Tables 4.2.6.8 and 6.1.1.4'

loop_
_geom_angle_atom_site_label_1
_geom_angle_atom_site_label_2
_geom_angle_atom_site_label_3
_geom_angle
_geom_angle_site_symmetry_1
_geom_angle_site_symmetry_3
_geom_angle_publ_flag
O11 Sc1 O21 82.31(11) . . ?
O11 Sc1 N1 128.05(11) . . ?
O11 Sc1 N4 91.46(11) . . ?
O11 Sc1 N7 148.68(11) . . ?
O11 Sc1 N11 67.18(11) . . ?
O11 Sc1 N21 68.88(11) . . ?
O11 Sc1 N31 137.64(11) . . ?
O21 Sc1 N1 147.86(11) . . ?
O21 Sc1 N4 128.45(11) . . ?
O21 Sc1 N7 92.10(11) . . ?
O21 Sc1 N11 137.41(12) . . ?
O21 Sc1 N21 66.49(11) . . ?
O21 Sc1 N31 65.28(10) . . ?
O31 Sc1 O11 82.23(11) . . ?
O31 Sc1 O21 81.36(11) . . ?
O31 Sc1 N1 91.68(11) . . ?
O31 Sc1 N4 148.59(11) . . ?
O31 Sc1 N7 127.56(11) . . ?
O31 Sc1 N11 66.19(11) . . ?
O31 Sc1 N21 138.73(12) . . ?
O31 Sc1 N31 67.16(11) . . ?
N1 Sc1 N7 67.42(11) . . ?
N4 Sc1 N1 68.15(11) . . ?
N4 Sc1 N7 68.03(11) . . ?
N11 Sc1 N1 63.34(11) . . ?
N11 Sc1 N4 82.96(11) . . ?
N11 Sc1 N7 129.28(12) . . ?
N11 Sc1 N31 120.20(11) . . ?
N21 Sc1 N1 129.25(12) . . ?
N21 Sc1 N4 63.63(11) . . ?
N21 Sc1 N7 80.59(11) . . ?
N21 Sc1 N11 122.94(11) . . ?
N21 Sc1 N31 116.71(11) . . ?
N31 Sc1 N1 83.05(11) . . ?
N31 Sc1 N4 129.77(11) . . ?
N31 Sc1 N7 63.06(11) . . ?
C17 O11 Sc1 127.1(2) . . ?
C27 O21 Sc1 125.1(3) . . ?
C37 O31 Sc1 127.6(3) . . ?
C2 N1 Sc1 114.2(2) . . ?
C9 N1 Sc1 108.6(2) . . ?
C9 N1 C2 110.9(3) . . ?
C11 N1 Sc1 107.7(2) . . ?
C11 N1 C2 107.5(3) . . ?
C11 N1 C9 107.7(3) . . ?
C3 N4 Sc1 108.1(2) . . ?
C3 N4 C5 108.6(3) . . ?
C5 N4 Sc1 114.4(2) . . ?
C21 N4 Sc1 106.2(2) . . ?
C21 N4 C3 110.8(3) . . ?
C21 N4 C5 108.7(3) . . ?
C6 N7 Sc1 108.4(2) . . ?
C6 N7 C8 109.3(3) . . ?
C8 N7 Sc1 114.2(2) . . ?
C31 N7 Sc1 107.7(2) . . ?
C31 N7 C6 109.1(3) . . ?
C31 N7 C8 108.1(3) . . ?
C12 N11 Sc1 122.3(3) . . ?
C12 N11 C16 119.1(3) . . ?
C16 N11 Sc1 117.2(3) . . ?
C22 N21 Sc1 122.3(3) . . ?
C26 N21 Sc1 118.3(3) . . ?
C26 N21 C22 119.4(4) . . ?
C32 N31 Sc1 122.4(3) . . ?
C36 N31 Sc1 116.1(3) . . ?
C36 N31 C32 118.4(3) . . ?
N1 C2 H2A 108.8 . . ?
N1 C2 H2B 108.8 . . ?
N1 C2 C3 113.6(3) . . ?
H2A C2 H2B 107.7 . . ?
C3 C2 H2A 108.8 . . ?
C3 C2 H2B 108.8 . . ?
N4 C3 C2 110.5(3) . . ?
N4 C3 H3A 109.6 . . ?
N4 C3 H3B 109.6 . . ?
C2 C3 H3A 109.6 . . ?
C2 C3 H3B 109.6 . . ?
H3A C3 H3B 108.1 . . ?
N4 C5 H5A 108.6 . . ?
N4 C5 H5B 108.6 . . ?
N4 C5 C6 114.7(3) . . ?
H5A C5 H5B 107.6 . . ?
C6 C5 H5A 108.6 . . ?
C6 C5 H5B 108.6 . . ?
N7 C6 C5 110.6(3) . . ?
N7 C6 H6A 109.5 . . ?
N7 C6 H6B 109.5 . . ?
C5 C6 H6A 109.5 . . ?
C5 C6 H6B 109.5 . . ?
H6A C6 H6B 108.1 . . ?
N7 C8 H8A 109.0 . . ?
N7 C8 H8B 109.0 . . ?
H8A C8 H8B 107.8 . . ?
C9 C8 N7 113.1(3) . . ?
C9 C8 H8A 109.0 . . ?
C9 C8 H8B 109.0 . . ?
N1 C9 C8 110.6(3) . . ?
N1 C9 H9A 109.5 . . ?
N1 C9 H9B 109.5 . . ?
C8 C9 H9A 109.5 . . ?
C8 C9 H9B 109.5 . . ?
H9A C9 H9B 108.1 . . ?
N1 C11 H11A 110.0 . . ?
N1 C11 H11B 110.0 . . ?
N1 C11 C12 108.3(3) . . ?
H11A C11 H11B 108.4 . . ?
C12 C11 H11A 110.0 . . ?
C12 C11 H11B 110.0 . . ?
N11 C12 C11 114.0(3) . . ?
N11 C12 C13 122.0(4) . . ?
C13 C12 C11 124.0(4) . . ?
C12 C13 H13 120.7 . . ?
C14 C13 C12 118.6(4) . . ?
C14 C13 H13 120.7 . . ?
C13 C14 H14 120.5 . . ?
C13 C14 C15 119.0(4) . . ?
C15 C14 H14 120.5 . . ?
C14 C15 H15 120.8 . . ?
C16 C15 C14 118.4(4) . . ?
C16 C15 H15 120.8 . . ?
N11 C16 C15 122.6(4) . . ?
N11 C16 C17 112.5(3) . . ?
C15 C16 C17 124.8(4) . . ?
O11 C17 C16 115.7(3) . . ?
O12 C17 O11 125.9(4) . . ?
O12 C17 C16 118.3(3) . . ?
N4 C21 H21A 110.3 . . ?
N4 C21 H21B 110.3 . . ?
N4 C21 C22 107.1(3) . . ?
H21A C21 H21B 108.6 . . ?
C22 C21 H21A 110.3 . . ?
C22 C21 H21B 110.3 . . ?
N21 C22 C21 113.2(3) . . ?
N21 C22 C23 121.2(4) . . ?
C23 C22 C21 125.5(4) . . ?
C22 C23 H23 120.4 . . ?
C24 C23 C22 119.2(4) . . ?
C24 C23 H23 120.4 . . ?
C23 C24 H24 120.3 . . ?
C23 C24 C25 119.3(4) . . ?
C25 C24 H24 120.3 . . ?
C24 C25 H25 121.1 . . ?
C26 C25 C24 117.9(4) . . ?
C26 C25 H25 121.1 . . ?
N21 C26 C25 122.9(4) . . ?
N21 C26 C27 112.6(4) . . ?
C25 C26 C27 124.5(4) . . ?
O21 C27 C26 113.9(3) . . ?
O22 C27 O21 126.7(4) . . ?
O22 C27 C26 119.4(4) . . ?
N7 C31 H31A 109.7 . . ?
N7 C31 H31B 109.7 . . ?
N7 C31 C32 110.0(3) . . ?
H31A C31 H31B 108.2 . . ?
C32 C31 H31A 109.7 . . ?
C32 C31 H31B 109.7 . . ?
N31 C32 C31 113.5(3) . . ?
N31 C32 C33 122.5(4) . . ?
C33 C32 C31 123.7(4) . . ?
C32 C33 H33 120.7 . . ?
C32 C33 C34 118.6(4) . . ?
C34 C33 H33 120.7 . . ?
C33 C34 H34 120.5 . . ?
C35 C34 C33 118.9(4) . . ?
C35 C34 H34 120.5 . . ?
C34 C35 H35 120.7 . . ?
C36 C35 C34 118.5(4) . . ?
C36 C35 H35 120.7 . . ?
N31 C36 C35 123.0(4) . . ?
N31 C36 C37 112.6(3) . . ?
C35 C36 C37 124.1(4) . . ?
O31 C37 C36 115.1(3) . . ?
O32 C37 O31 124.8(4) . . ?
O32 C37 C36 120.1(4) . . ?
H1A O1 H1B 104.5 . . ?
H2C O2 H2D 104.5 . . ?
H3C O3 H3D 104.6 . . ?

loop_
_geom_bond_atom_site_label_1
_geom_bond_atom_site_label_2
_geom_bond_distance
_geom_bond_site_symmetry_2
_geom_bond_publ_flag
Sc1 O11 2.199(3) . ?
Sc1 O21 2.235(3) . ?
Sc1 O31 2.184(3) . ?
Sc1 N1 2.557(3) . ?
Sc1 N4 2.553(3) . ?
Sc1 N7 2.581(3) . ?
Sc1 N11 2.435(3) . ?
Sc1 N21 2.402(3) . ?
Sc1 N31 2.441(3) . ?
O11 C17 1.264(5) . ?
O12 C17 1.250(5) . ?
O21 C27 1.267(5) . ?
O22 C27 1.243(5) . ?
O31 C37 1.262(5) . ?
O32 C37 1.250(5) . ?
N1 C2 1.517(5) . ?
N1 C9 1.480(5) . ?
N1 C11 1.478(5) . ?
N4 C3 1.485(5) . ?
N4 C5 1.506(5) . ?
N4 C21 1.475(5) . ?
N7 C6 1.478(5) . ?
N7 C8 1.525(5) . ?
N7 C31 1.476(5) . ?
N11 C12 1.333(5) . ?
N11 C16 1.341(5) . ?
N21 C22 1.346(5) . ?
N21 C26 1.336(5) . ?
N31 C32 1.338(5) . ?
N31 C36 1.336(5) . ?
C2 H2A 0.9900 . ?
C2 H2B 0.9900 . ?
C2 C3 1.524(6) . ?
C3 H3A 0.9900 . ?
C3 H3B 0.9900 . ?
C5 H5A 0.9900 . ?
C5 H5B 0.9900 . ?
C5 C6 1.517(6) . ?
C6 H6A 0.9900 . ?
C6 H6B 0.9900 . ?
C8 H8A 0.9900 . ?
C8 H8B 0.9900 . ?
C8 C9 1.515(6) . ?
C9 H9A 0.9900 . ?
C9 H9B 0.9900 . ?
C11 H11A 0.9900 . ?
C11 H11B 0.9900 . ?
C11 C12 1.502(6) . ?
C12 C13 1.398(6) . ?
C13 H13 0.9500 . ?
C13 C14 1.392(6) . ?
C14 H14 0.9500 . ?
C14 C15 1.395(6) . ?
C15 H15 0.9500 . ?
C15 C16 1.384(5) . ?
C16 C17 1.508(5) . ?
C21 H21A 0.9900 . ?
C21 H21B 0.9900 . ?
C21 C22 1.498(6) . ?
C22 C23 1.394(6) . ?
C23 H23 0.9500 . ?
C23 C24 1.387(7) . ?
C24 H24 0.9500 . ?
C24 C25 1.396(7) . ?
C25 H25 0.9500 . ?
C25 C26 1.389(6) . ?
C26 C27 1.506(6) . ?
C31 H31A 0.9900 . ?
C31 H31B 0.9900 . ?
C31 C32 1.512(6) . ?
C32 C33 1.389(6) . ?
C33 H33 0.9500 . ?
C33 C34 1.390(7) . ?
C34 H34 0.9500 . ?
C34 C35 1.388(6) . ?
C35 H35 0.9500 . ?
C35 C36 1.382(6) . ?
C36 C37 1.503(5) . ?
O1 H1A 0.8700 . ?
O1 H1B 0.8701 . ?
O2 H2C 0.8699 . ?
O2 H2D 0.8700 . ?
O3 H3C 0.8705 . ?
O3 H3D 0.8691 . ?

loop_
_geom_hbond_atom_site_label_D
_geom_hbond_atom_site_label_H
_geom_hbond_atom_site_label_A
_geom_hbond_distance_DH
_geom_hbond_distance_HA
_geom_hbond_distance_DA
_geom_hbond_angle_DHA
_geom_hbond_site_symmetry_A
_geom_hbond_publ_flag
O1 H1A O2 0.87 1.90 2.751(5) 167.2 1_655 yes
O1 H1B O12 0.87 1.93 2.784(4) 166.7 1_645 yes
O2 H2C O22 0.87 1.97 2.801(5) 158.9 . yes
O2 H2D O32 0.87 2.01 2.854(4) 163.8 2_464 yes
O3 H3C O1 0.87 1.94 2.807(5) 170.7 . yes
O3 H3D O32 0.87 2.11 2.977(5) 177.1 2_564 yes

loop_
_geom_torsion_atom_site_label_1
_geom_torsion_atom_site_label_2
_geom_torsion_atom_site_label_3
_geom_torsion_atom_site_label_4
_geom_torsion
_geom_torsion_site_symmetry_1
_geom_torsion_site_symmetry_2
_geom_torsion_site_symmetry_3
_geom_torsion_site_symmetry_4
_geom_torsion_publ_flag
Sc1 O11 C17 O12 -171.2(3) . . . . ?
Sc1 O11 C17 C16 6.3(5) . . . . ?
Sc1 O21 C27 O22 157.9(3) . . . . ?
Sc1 O21 C27 C26 -22.4(4) . . . . ?
Sc1 O31 C37 O32 176.0(3) . . . . ?
Sc1 O31 C37 C36 -5.2(5) . . . . ?
Sc1 N1 C2 C3 11.0(4) . . . . ?
Sc1 N1 C9 C8 57.7(3) . . . . ?
Sc1 N1 C11 C12 -52.5(3) . . . . ?
Sc1 N4 C3 C2 56.7(4) . . . . ?
Sc1 N4 C5 C6 12.8(4) . . . . ?
Sc1 N4 C21 C22 -56.0(3) . . . . ?
Sc1 N7 C6 C5 54.5(4) . . . . ?
Sc1 N7 C8 C9 11.2(4) . . . . ?
Sc1 N7 C31 C32 -49.6(4) . . . . ?
Sc1 N11 C12 C11 5.1(5) . . . . ?
Sc1 N11 C12 C13 -172.4(3) . . . . ?
Sc1 N11 C16 C15 172.4(3) . . . . ?
Sc1 N11 C16 C17 -3.7(4) . . . . ?
Sc1 N21 C22 C21 1.4(4) . . . . ?
Sc1 N21 C22 C23 179.3(3) . . . . ?
Sc1 N21 C26 C25 -178.1(3) . . . . ?
Sc1 N21 C26 C27 2.9(4) . . . . ?
Sc1 N31 C32 C31 12.5(5) . . . . ?
Sc1 N31 C32 C33 -161.7(3) . . . . ?
Sc1 N31 C36 C35 162.4(3) . . . . ?
Sc1 N31 C36 C37 -12.5(4) . . . . ?
N1 C2 C3 N4 -45.7(5) . . . . ?
N1 C11 C12 N11 33.3(5) . . . . ?
N1 C11 C12 C13 -149.2(4) . . . . ?
N4 C5 C6 N7 -45.9(5) . . . . ?
N4 C21 C22 N21 38.3(4) . . . . ?
N4 C21 C22 C23 -139.4(4) . . . . ?
N7 C8 C9 N1 -46.1(4) . . . . ?
N7 C31 C32 N31 27.2(5) . . . . ?
N7 C31 C32 C33 -158.6(4) . . . . ?
N11 C12 C13 C14 2.4(6) . . . . ?
N11 C16 C17 O11 -1.0(5) . . . . ?
N11 C16 C17 O12 176.7(4) . . . . ?
N21 C22 C23 C24 -0.8(6) . . . . ?
N21 C26 C27 O21 11.0(5) . . . . ?
N21 C26 C27 O22 -169.3(4) . . . . ?
N31 C32 C33 C34 1.5(6) . . . . ?
N31 C36 C37 O31 11.7(5) . . . . ?
N31 C36 C37 O32 -169.3(3) . . . . ?
C2 N1 C9 C8 -68.5(4) . . . . ?
C2 N1 C11 C12 71.0(4) . . . . ?
C3 N4 C5 C6 133.6(4) . . . . ?
C3 N4 C21 C22 -173.1(3) . . . . ?
C5 N4 C3 C2 -68.0(4) . . . . ?
C5 N4 C21 C22 67.6(4) . . . . ?
C6 N7 C8 C9 132.9(3) . . . . ?
C6 N7 C31 C32 -167.1(3) . . . . ?
C8 N7 C6 C5 -70.6(4) . . . . ?
C8 N7 C31 C32 74.2(4) . . . . ?
C9 N1 C2 C3 134.1(3) . . . . ?
C9 N1 C11 C12 -169.5(3) . . . . ?
C11 N1 C2 C3 -108.4(4) . . . . ?
C11 N1 C9 C8 174.1(3) . . . . ?
C11 C12 C13 C14 -174.8(4) . . . . ?
C12 N11 C16 C15 5.4(6) . . . . ?
C12 N11 C16 C17 -170.6(3) . . . . ?
C12 C13 C14 C15 2.0(6) . . . . ?
C13 C14 C15 C16 -2.7(6) . . . . ?
C14 C15 C16 N11 -1.0(6) . . . . ?
C14 C15 C16 C17 174.6(4) . . . . ?
C15 C16 C17 O11 -177.0(4) . . . . ?
C15 C16 C17 O12 0.8(6) . . . . ?
C16 N11 C12 C11 171.3(3) . . . . ?
C16 N11 C12 C13 -6.2(6) . . . . ?
C21 N4 C3 C2 172.6(3) . . . . ?
C21 N4 C5 C6 -105.8(4) . . . . ?
C21 C22 C23 C24 176.8(4) . . . . ?
C22 N21 C26 C25 3.0(6) . . . . ?
C22 N21 C26 C27 -176.1(3) . . . . ?
C22 C23 C24 C25 2.2(7) . . . . ?
C23 C24 C25 C26 -1.1(7) . . . . ?
C24 C25 C26 N21 -1.5(6) . . . . ?
C24 C25 C26 C27 177.5(4) . . . . ?
C25 C26 C27 O21 -168.0(4) . . . . ?
C25 C26 C27 O22 11.7(6) . . . . ?
C26 N21 C22 C21 -179.6(3) . . . . ?
C26 N21 C22 C23 -1.8(6) . . . . ?
C31 N7 C6 C5 171.5(3) . . . . ?
C31 N7 C8 C9 -108.5(4) . . . . ?
C31 C32 C33 C34 -172.1(4) . . . . ?
C32 N31 C36 C35 1.6(6) . . . . ?
C32 N31 C36 C37 -173.3(3) . . . . ?
C32 C33 C34 C35 -0.2(6) . . . . ?
C33 C34 C35 C36 -0.4(6) . . . . ?
C34 C35 C36 N31 -0.3(6) . . . . ?
C34 C35 C36 C37 174.0(4) . . . . ?
C35 C36 C37 O31 -163.1(4) . . . . ?
C35 C36 C37 O32 15.9(6) . . . . ?
C36 N31 C32 C31 172.0(3) . . . . ?
C36 N31 C32 C33 -2.2(6) . . . . ?
